data_4311301
loop_
_publ_author_name
'Yukinari Sunatsuki'
'Hiromi Ohta'
'Masaaki Kojima'
'Yuichi Ikuta'
'Yoshiyuki Goto'
'Naohide Matsumoto'
'Seiichiro Iijima'
'Haruo Akashi'
'Sumio Kaizaki'
'Fran\,coise Dahan'
'Jean-Pierre Tuchagues'

_publ_contact_author_address Japan
_publ_contact_author_email kojima@cc.okayama-u.ac.jp
_publ_contact_author_fax +81-86-251-7842
_publ_contact_author_name 'Masaaki KOJIMA'
_publ_contact_author_phone +81-86-251-7842
_publ_section_title
;
 Supramolecular Spin-Crossover Iron Complexes Based on
 Imidazole-Imidazolate Hydrogen Bonds
;
_journal_name_full 'Inorganic Chemistry'
_journal_page_first 4154
_journal_page_last 4171
_journal_paper_doi 10.1021/ic0498384
_journal_volume 43
_journal_year 2004
_chemical_formula_sum 'C36 H45 B2 F8 Fe2 N20'
_chemical_formula_weight 1043.24
_chemical_name_systematic
; 
 ? 
;
_space_group_IT_number 143
_symmetry_cell_setting trigonal
_symmetry_space_group_name_Hall 'P 3'
_symmetry_space_group_name_H-M 'P 3'
_atom_sites_solution_hydrogens geom
_atom_sites_solution_primary direct
_atom_sites_solution_secondary difmap
_audit_creation_method SHELXL-97
_cell_angle_alpha 90.00
_cell_angle_beta 90.00
_cell_angle_gamma 120.00
_cell_formula_units_Z 1
_cell_length_a 11.8047(7)
_cell_length_b 11.8047(7)
_cell_length_c 9.3705(4)
_cell_measurement_temperature 100(2)
_cell_volume 1130.85(11)
_computing_structure_refinement 'SHELXL-97 (Sheldrick, 1997)'
_computing_structure_solution 'SHELXS-97 (Sheldrick, 1990)'
_diffrn_ambient_temperature 100(2)
_diffrn_measured_fraction_theta_full 0.930
_diffrn_measured_fraction_theta_max 0.930
_diffrn_radiation_monochromator graphite
_diffrn_radiation_source 'fine-focus sealed tube'
_diffrn_radiation_type MoK\a
_diffrn_radiation_wavelength 0.71073
_diffrn_reflns_av_R_equivalents 0.0221
_diffrn_reflns_av_sigmaI/netI 0.0144
_diffrn_reflns_limit_h_max 13
_diffrn_reflns_limit_h_min -16
_diffrn_reflns_limit_k_max 16
_diffrn_reflns_limit_k_min -16
_diffrn_reflns_limit_l_max 12
_diffrn_reflns_limit_l_min -13
_diffrn_reflns_number 9692
_diffrn_reflns_theta_full 30.38
_diffrn_reflns_theta_max 30.38
_diffrn_reflns_theta_min 3.99
_exptl_absorpt_coefficient_mu 0.729
_exptl_absorpt_correction_type none
_exptl_crystal_colour Dark-Red
_exptl_crystal_density_diffrn 1.532
_exptl_crystal_density_method 'not measured'
_exptl_crystal_description Parallelepiped
_exptl_crystal_F_000 535
_exptl_crystal_size_max 0.35
_exptl_crystal_size_mid 0.35
_exptl_crystal_size_min 0.25
_refine_diff_density_max 0.392
_refine_diff_density_min -0.285
_refine_diff_density_rms 0.057
_refine_ls_abs_structure_details 'Flack H D (1983), Acta Cryst. A39, 876-881'
_refine_ls_abs_structure_Flack 0.004(14)
_refine_ls_extinction_method none
_refine_ls_goodness_of_fit_ref 1.104
_refine_ls_hydrogen_treatment mixed
_refine_ls_matrix_type full
_refine_ls_number_parameters 250
_refine_ls_number_reflns 4025
_refine_ls_number_restraints 31
_refine_ls_restrained_S_all 1.104
_refine_ls_R_factor_all 0.0311
_refine_ls_R_factor_gt 0.0307
_refine_ls_shift/su_max 0.003
_refine_ls_shift/su_mean 0.000
_refine_ls_structure_factor_coef Fsqd
_refine_ls_weighting_details 'w=1/[\s^2^(Fo^2^)+(0.0165P)^2^+1.1533P] where P=(Fo^2^+2Fc^2^)/3'
_refine_ls_weighting_scheme calc
_refine_ls_wR_factor_gt 0.0702
_refine_ls_wR_factor_ref 0.0704
_reflns_number_gt 3937
_reflns_number_total 4025
_reflns_threshold_expression >2sigma(I)
_cod_data_source_file ic0498384si20040401_112019_05.cif
_cod_data_source_block bf100
_cod_depositor_comments
;
The following automatic conversions were performed:
'_symmetry_cell_setting' value 'Trigonal' changed to 'trigonal' according
to '/home/saulius/struct/CIF-dictionaries/cif_core.dic' dictionary named
'cif_core.dic' version 2.4.1 from
2010-06-29.

'_exptl_absorpt_correction_type' value 'None' changed to
'none' according to '/home/saulius/struct/CIF-dictionaries/cif_core.dic'
dictionary named 'cif_core.dic' version 2.4.1 from 2010-06-29.

Automatic conversion script
Id: cif_fix_enum 1527 2010-12-29 10:47:43Z saulius 

The following automatic conversions were performed:

'_refine_ls_weighting_scheme' value 'calc
w=1/[\s^2^(Fo^2^)+(0.0165P)^2^+1.1533P] where P=(Fo^2^+2Fc^2^)/3' was
changed to 'calc'. New tag '_refine_ls_weighting_details' was
created. The value of the new tag was set to
'w=1/[\s^2^(Fo^2^)+(0.0165P)^2^+1.1533P] where P=(Fo^2^+2Fc^2^)/3'.

Automatic conversion script
Id: cif_fix_values 3143 2015-03-26 13:38:13Z robertas 
;
_cod_original_cell_volume 1130.85(10)
_cod_database_code 4311301

loop_
_symmetry_equiv_pos_as_xyz
'x, y, z'
'-y, x-y, z'
'-x+y, -x, z'

loop_
_atom_site_label
_atom_site_type_symbol
_atom_site_fract_x
_atom_site_fract_y
_atom_site_fract_z
_atom_site_U_iso_or_equiv
_atom_site_adp_type
_atom_site_occupancy
_atom_site_calc_flag
_atom_site_refinement_flags
_atom_site_disorder_assembly
_atom_site_disorder_group
Fe1 Fe 0.3333 0.6667 -0.47746(4) 0.01029(10) Uani 1 d S . .
N1 N 0.21440(16) 0.50182(16) -0.58014(17) 0.0132(3) Uani 1 d . . .
N2 N 0.35419(16) 0.54395(16) -0.35705(17) 0.0136(3) Uani 1 d . . .
N3 N 0.36359(19) 0.41942(19) -0.18577(19) 0.0214(4) Uani 1 d . . .
N4 N 0.3333 0.6667 -0.8298(4) 0.0204(7) Uani 1 d S . .
C1 C 0.1977(2) 0.3960(2) -0.5213(2) 0.0145(4) Uani 1 d . . .
H1 H 0.1401 0.3118 -0.5594 0.016 Uiso 1 calc R . .
C2 C 0.2731(2) 0.41491(19) -0.3929(2) 0.0154(3) Uani 1 d . . .
C3 C 0.2784(2) 0.3371(2) -0.2865(2) 0.0205(4) Uani 1 d . . .
H3 H 0.2318 0.2442 -0.2837 0.023 Uiso 1 calc R . .
C4 C 0.4067(2) 0.5417(2) -0.2318(2) 0.0177(4) Uani 1 d . . .
H4 H 0.4675 0.6178 -0.1812 0.019 Uiso 1 calc R . .
C5 C 0.13763(19) 0.4910(2) -0.7080(2) 0.0155(3) Uani 1 d . . .
H5A H 0.0957 0.5450 -0.6955 0.017 Uiso 1 calc R . .
H5B H 0.0676 0.3989 -0.7205 0.017 Uiso 1 calc R . .
C6 C 0.2239(2) 0.5362(2) -0.8415(2) 0.0171(4) Uani 1 d . . .
H6A H 0.2569 0.4752 -0.8600 0.019 Uiso 1 calc R . .
H6B H 0.1700 0.5321 -0.9243 0.019 Uiso 1 calc R . .
Fe2 Fe 0.6667 0.3333 0.37350(4) 0.01066(10) Uani 1 d S . .
N5 N 0.50218(16) 0.21437(16) 0.47639(17) 0.0135(3) Uani 1 d . . .
N6 N 0.54372(16) 0.35433(16) 0.25296(17) 0.0134(3) Uani 1 d . . .
N7 N 0.41978(19) 0.36404(19) 0.08101(19) 0.0209(4) Uani 1 d . . .
H7N H 0.3972 0.3865 0.0010 0.023 Uiso 1 calc R . .
N8 N 0.6667 0.3333 0.7272(5) 0.0267(8) Uani 1 d S . .
C7 C 0.3946(2) 0.1971(2) 0.4168(2) 0.0150(4) Uani 1 d . . .
H7 H 0.3102 0.1392 0.4543 0.016 Uiso 1 calc R . .
C8 C 0.41508(19) 0.2734(2) 0.2892(2) 0.0155(3) Uani 1 d . . .
C9 C 0.3369(2) 0.2786(2) 0.1818(2) 0.0203(4) Uani 1 d . . .
H9 H 0.2440 0.2321 0.1788 0.022 Uiso 1 calc R . .
C10 C 0.5423(2) 0.4068(2) 0.1280(2) 0.0179(4) Uani 1 d . . .
H10 H 0.6188 0.4674 0.0777 0.020 Uiso 1 calc R . .
C11 C 0.4909(2) 0.13734(19) 0.6040(2) 0.0168(4) Uani 1 d . . .
H11A H 0.5449 0.0954 0.5916 0.018 Uiso 1 calc R . .
H11B H 0.3988 0.0673 0.6162 0.018 Uiso 1 calc R . .
C12 C 0.5361(2) 0.2240(2) 0.7375(2) 0.0179(4) Uani 1 d . . .
H12A H 0.4751 0.2570 0.7554 0.020 Uiso 1 calc R . .
H12B H 0.5313 0.1699 0.8205 0.020 Uiso 1 calc R . .
B1 B 0.0000 0.0000 0.3404(17) 0.058(4) Uani 0.50 d SPD . 1
F1 F 0.0000 0.0000 0.4849(13) 0.159(7) Uani 0.50 d SPD A 1
F2 F 0.0998(4) -0.0176(4) 0.2895(7) 0.0814(17) Uani 0.50 d PD B 1
B2 B 0.0000 0.0000 0.6657(15) 0.054(3) Uani 0.50 d SPD . 2
F3 F 0.0000 0.0000 0.8106(10) 0.115(4) Uani 0.50 d SPD C 2
F4 F 0.1175(4) 0.0173(4) 0.6146(6) 0.0773(16) Uani 0.50 d PD D 2
B3 B 0.1930(14) -0.0063(10) -0.0291(15) 0.088(7) Uani 0.33 d PD E 3
F5 F 0.0832(13) -0.1195(12) -0.0597(13) 0.168(8) Uani 0.33 d PD . 3
F6 F 0.1815(13) 0.0998(10) -0.0621(10) 0.105(4) Uani 0.33 d PD E 3
F7 F 0.3057(12) 0.0101(14) -0.0722(14) 0.141(5) Uani 0.33 d PD E 3
F8 F 0.2002(10) -0.0057(10) 0.1251(9) 0.116(4) Uani 0.33 d PD E 3

loop_
_atom_site_aniso_label
_atom_site_aniso_U_11
_atom_site_aniso_U_22
_atom_site_aniso_U_33
_atom_site_aniso_U_23
_atom_site_aniso_U_13
_atom_site_aniso_U_12
Fe1 0.01171(14) 0.01171(14) 0.0074(2) 0.000 0.000 0.00585(7)
N1 0.0136(7) 0.0166(7) 0.0096(7) -0.0007(6) -0.0017(6) 0.0076(6)
N2 0.0156(7) 0.0171(8) 0.0096(7) 0.0005(6) -0.0002(6) 0.0093(6)
N3 0.0282(9) 0.0288(9) 0.0138(8) 0.0032(7) 0.0008(7) 0.0191(8)
N4 0.0149(10) 0.0149(10) 0.031(2) 0.000 0.000 0.0075(5)
C1 0.0147(10) 0.0147(10) 0.0138(10) -0.0009(8) 0.0009(8) 0.0071(8)
C2 0.0183(9) 0.0145(8) 0.0133(8) 0.0005(6) -0.0001(7) 0.0081(7)
C3 0.0239(10) 0.0229(10) 0.0187(9) 0.0060(8) 0.0015(8) 0.0147(9)
C4 0.0234(10) 0.0262(11) 0.0099(9) -0.0016(8) -0.0024(7) 0.0173(9)
C5 0.0147(8) 0.0204(9) 0.0107(8) -0.0011(7) -0.0052(6) 0.0083(7)
C6 0.0172(9) 0.0188(9) 0.0135(9) -0.0026(7) -0.0022(7) 0.0077(7)
Fe2 0.01214(14) 0.01214(14) 0.0077(2) 0.000 0.000 0.00607(7)
N5 0.0165(7) 0.0130(7) 0.0095(7) 0.0017(5) 0.0017(6) 0.0063(6)
N6 0.0175(7) 0.0169(7) 0.0090(7) 0.0011(6) 0.0001(6) 0.0109(6)
N7 0.0272(9) 0.0282(9) 0.0144(8) -0.0003(7) -0.0055(7) 0.0191(8)
N8 0.0201(12) 0.0201(12) 0.040(2) 0.000 0.000 0.0100(6)
C7 0.0139(10) 0.0149(10) 0.0147(10) -0.0013(8) -0.0001(8) 0.0062(8)
C8 0.0158(9) 0.0193(9) 0.0135(8) -0.0003(7) -0.0015(7) 0.0103(7)
C9 0.0201(9) 0.0239(10) 0.0194(9) -0.0008(7) -0.0068(8) 0.0128(8)
C10 0.0247(11) 0.0216(10) 0.0119(9) 0.0033(7) 0.0012(8) 0.0149(9)
C11 0.0194(9) 0.0161(9) 0.0128(8) 0.0043(7) 0.0023(7) 0.0074(7)
C12 0.0186(9) 0.0192(9) 0.0131(9) 0.0027(7) 0.0019(7) 0.0073(8)
B1 0.038(4) 0.038(4) 0.098(13) 0.000 0.000 0.019(2)
F1 0.138(8) 0.138(8) 0.20(2) 0.000 0.000 0.069(4)
F2 0.055(3) 0.038(2) 0.144(5) 0.013(3) -0.016(3) 0.017(2)
B2 0.049(5) 0.049(5) 0.064(9) 0.000 0.000 0.025(2)
F3 0.123(6) 0.123(6) 0.100(9) 0.000 0.000 0.061(3)
F4 0.043(2) 0.038(2) 0.141(5) 0.004(3) 0.026(3) 0.0132(19)
B3 0.117(14) 0.032(6) 0.118(14) -0.059(8) -0.082(12) 0.039(8)
F5 0.141(12) 0.133(11) 0.100(9) 0.002(8) 0.047(8) -0.028(9)
F6 0.158(10) 0.091(7) 0.060(5) -0.014(5) -0.049(6) 0.059(7)
F7 0.158(12) 0.140(11) 0.118(9) 0.047(8) 0.004(9) 0.069(10)
F8 0.110(8) 0.105(8) 0.100(7) 0.035(6) 0.009(6) 0.028(6)

loop_
_atom_type_symbol
_atom_type_description
_atom_type_scat_dispersion_real
_atom_type_scat_dispersion_imag
_atom_type_scat_source
C C 0.0033 0.0016 'International Tables Vol C Tables 4.2.6.8 and 6.1.1.4'
H H 0.0000 0.0000 'International Tables Vol C Tables 4.2.6.8 and 6.1.1.4'
N N 0.0061 0.0033 'International Tables Vol C Tables 4.2.6.8 and 6.1.1.4'
B B 0.0013 0.0007 'International Tables Vol C Tables 4.2.6.8 and 6.1.1.4'
F F 0.0171 0.0103 'International Tables Vol C Tables 4.2.6.8 and 6.1.1.4'
Fe Fe 0.3463 0.8444 'International Tables Vol C Tables 4.2.6.8 and 6.1.1.4'

loop_
_geom_angle_atom_site_label_1
_geom_angle_atom_site_label_2
_geom_angle_atom_site_label_3
_geom_angle
_geom_angle_site_symmetry_1
_geom_angle_site_symmetry_3
_geom_angle_publ_flag
N2 Fe1 N2 89.77(7) 3_565 2_665 ?
N2 Fe1 N2 89.77(7) 3_565 . ?
N2 Fe1 N2 89.77(7) 2_665 . ?
N2 Fe1 N1 80.93(7) 3_565 3_565 ?
N2 Fe1 N1 90.72(7) 2_665 3_565 ?
N2 Fe1 N1 170.68(7) . 3_565 ?
N2 Fe1 N1 90.72(7) 3_565 . ?
N2 Fe1 N1 170.68(7) 2_665 . ?
N2 Fe1 N1 80.93(7) . . ?
N1 Fe1 N1 98.54(6) 3_565 . ?
N2 Fe1 N1 170.68(7) 3_565 2_665 ?
N2 Fe1 N1 80.93(7) 2_665 2_665 ?
N2 Fe1 N1 90.72(7) . 2_665 ?
N1 Fe1 N1 98.54(6) 3_565 2_665 ?
N1 Fe1 N1 98.54(6) . 2_665 ?
C1 N1 C5 118.45(17) . . ?
C1 N1 Fe1 115.66(14) . . ?
C5 N1 Fe1 125.69(13) . . ?
C4 N2 C2 105.40(17) . . ?
C4 N2 Fe1 139.30(15) . . ?
C2 N2 Fe1 113.94(13) . . ?
C4 N3 C3 106.94(18) . . ?
C6 N4 C6 119.43(5) 3_565 . ?
C6 N4 C6 119.43(5) 3_565 2_665 ?
C6 N4 C6 119.43(5) . 2_665 ?
N1 C1 C2 115.03(19) . . ?
N1 C1 H1 122.5 . . ?
C2 C1 H1 122.5 . . ?
N2 C2 C3 108.86(18) . . ?
N2 C2 C1 114.06(17) . . ?
C3 C2 C1 136.8(2) . . ?
N3 C3 C2 106.75(19) . . ?
N3 C3 H3 126.6 . . ?
C2 C3 H3 126.6 . . ?
N2 C4 N3 112.1(2) . . ?
N2 C4 H4 124.0 . . ?
N3 C4 H4 124.0 . . ?
N1 C5 C6 111.23(15) . . ?
N1 C5 H5A 109.4 . . ?
C6 C5 H5A 109.4 . . ?
N1 C5 H5B 109.4 . . ?
C6 C5 H5B 109.4 . . ?
H5A C5 H5B 108.0 . . ?
N4 C6 C5 113.4(2) . . ?
N4 C6 H6A 108.9 . . ?
C5 C6 H6A 108.9 . . ?
N4 C6 H6B 108.9 . . ?
C5 C6 H6B 108.9 . . ?
H6A C6 H6B 107.7 . . ?
N6 Fe2 N6 89.82(7) 2_655 3_665 ?
N6 Fe2 N6 89.82(7) 2_655 . ?
N6 Fe2 N6 89.82(7) 3_665 . ?
N6 Fe2 N5 81.05(7) 2_655 2_655 ?
N6 Fe2 N5 90.67(7) 3_665 2_655 ?
N6 Fe2 N5 170.86(7) . 2_655 ?
N6 Fe2 N5 90.67(7) 2_655 . ?
N6 Fe2 N5 170.86(7) 3_665 . ?
N6 Fe2 N5 81.05(7) . . ?
N5 Fe2 N5 98.43(6) 2_655 . ?
N6 Fe2 N5 170.86(7) 2_655 3_665 ?
N6 Fe2 N5 81.05(7) 3_665 3_665 ?
N6 Fe2 N5 90.67(7) . 3_665 ?
N5 Fe2 N5 98.43(6) 2_655 3_665 ?
N5 Fe2 N5 98.43(6) . 3_665 ?
C7 N5 C11 118.13(17) . . ?
C7 N5 Fe2 115.68(14) . . ?
C11 N5 Fe2 125.97(13) . . ?
C10 N6 C8 105.94(17) . . ?
C10 N6 Fe2 138.89(15) . . ?
C8 N6 Fe2 113.79(12) . . ?
C10 N7 C9 106.75(17) . . ?
C10 N7 H7N 126.6 . . ?
C9 N7 H7N 126.6 . . ?
C12 N8 C12 119.55(5) 2_655 . ?
C12 N8 C12 119.55(5) 2_655 3_665 ?
C12 N8 C12 119.55(5) . 3_665 ?
N5 C7 C8 114.23(19) . . ?
N5 C7 H7 122.9 . . ?
C8 C7 H7 122.9 . . ?
N6 C8 C9 108.62(18) . . ?
N6 C8 C7 114.87(17) . . ?
C9 C8 C7 136.2(2) . . ?
N7 C9 C8 106.65(18) . . ?
N7 C9 H9 126.7 . . ?
C8 C9 H9 126.7 . . ?
N6 C10 N7 112.0(2) . . ?
N6 C10 H10 124.0 . . ?
N7 C10 H10 124.0 . . ?
N5 C11 C12 110.99(16) . . ?
N5 C11 H11A 109.4 . . ?
C12 C11 H11A 109.4 . . ?
N5 C11 H11B 109.4 . . ?
C12 C11 H11B 109.4 . . ?
H11A C11 H11B 108.0 . . ?
N8 C12 C11 113.8(2) . . ?
N8 C12 H12A 108.8 . . ?
C11 C12 H12A 108.8 . . ?
N8 C12 H12B 108.8 . . ?
C11 C12 H12B 108.8 . . ?
H12A C12 H12B 107.7 . . ?
F1 B1 F2 110.2(6) . 3 ?
F1 B1 F2 110.2(6) . 2 ?
F2 B1 F2 108.7(6) 3 2 ?
F1 B1 F2 110.2(6) . . ?
F2 B1 F2 108.7(6) 3 . ?
F2 B1 F2 108.7(6) 2 . ?
F3 B2 F4 110.3(6) . 3 ?
F3 B2 F4 110.3(6) . . ?
F4 B2 F4 108.7(6) 3 . ?
F3 B2 F4 110.3(6) . 2 ?
F4 B2 F4 108.7(6) 3 2 ?
F4 B2 F4 108.7(6) . 2 ?
F7 B3 F5 118.9(12) . . ?
F7 B3 F6 110.8(13) . . ?
F5 B3 F6 112.0(11) . . ?
F7 B3 F8 104.7(10) . . ?
F5 B3 F8 104.1(12) . . ?
F6 B3 F8 104.8(9) . . ?
B3 F5 F6 139.0(16) . 3 ?
B3 F6 F5 158.3(13) . 2 ?

loop_
_geom_bond_atom_site_label_1
_geom_bond_atom_site_label_2
_geom_bond_distance
_geom_bond_site_symmetry_2
_geom_bond_publ_flag
Fe1 N2 1.9465(17) 3_565 ?
Fe1 N2 1.9465(17) 2_665 ?
Fe1 N2 1.9465(17) . ?
Fe1 N1 1.9878(16) 3_565 ?
Fe1 N1 1.9878(16) . ?
Fe1 N1 1.9878(16) 2_665 ?
N1 C1 1.287(3) . ?
N1 C5 1.469(2) . ?
N2 C4 1.334(2) . ?
N2 C2 1.375(2) . ?
N3 C4 1.339(3) . ?
N3 C3 1.367(3) . ?
N4 C6 1.436(2) 3_565 ?
N4 C6 1.436(2) . ?
N4 C6 1.436(2) 2_665 ?
C1 C2 1.446(3) . ?
C1 H1 0.9500 . ?
C2 C3 1.378(3) . ?
C3 H3 0.9500 . ?
C4 H4 0.9500 . ?
C5 C6 1.531(3) . ?
C5 H5A 0.9900 . ?
C5 H5B 0.9900 . ?
C6 H6A 0.9900 . ?
C6 H6B 0.9900 . ?
Fe2 N6 1.9502(16) 2_655 ?
Fe2 N6 1.9502(16) 3_665 ?
Fe2 N6 1.9502(16) . ?
Fe2 N5 1.9862(16) 2_655 ?
Fe2 N5 1.9862(16) . ?
Fe2 N5 1.9862(16) 3_665 ?
N5 C7 1.306(3) . ?
N5 C11 1.467(2) . ?
N6 C10 1.329(2) . ?
N6 C8 1.372(3) . ?
N7 C10 1.345(3) . ?
N7 C9 1.371(3) . ?
N7 H7N 0.8800 . ?
N8 C12 1.436(2) 2_655 ?
N8 C12 1.436(2) . ?
N8 C12 1.436(2) 3_665 ?
C7 C8 1.444(3) . ?
C7 H7 0.9500 . ?
C8 C9 1.387(3) . ?
C9 H9 0.9500 . ?
C10 H10 0.9500 . ?
C11 C12 1.533(3) . ?
C11 H11A 0.9900 . ?
C11 H11B 0.9900 . ?
C12 H12A 0.9900 . ?
C12 H12B 0.9900 . ?
B1 F1 1.354(15) . ?
B1 F2 1.379(6) 3 ?
B1 F2 1.379(6) 2 ?
B1 F2 1.379(6) . ?
B2 F3 1.358(14) . ?
B2 F4 1.382(5) 3 ?
B2 F4 1.382(5) . ?
B2 F4 1.382(5) 2 ?
B3 F7 1.309(14) . ?
B3 F5 1.347(12) . ?
B3 F6 1.362(12) . ?
B3 F8 1.447(14) . ?
F5 F6 1.703(17) 3 ?
F6 F5 1.703(17) 2 ?

loop_
_geom_hbond_atom_site_label_D
_geom_hbond_atom_site_label_H
_geom_hbond_atom_site_label_A
_geom_hbond_distance_DH
_geom_hbond_distance_HA
_geom_hbond_distance_DA
_geom_hbond_angle_DHA
_geom_hbond_site_symmetry_A
N7 H7N N3 0.88 1.88 2.748(2) 169.6 .
